data_7203783
loop_
_publ_author_name
'Zordan, Fiorenzo'
'Purver, Stephen L.'
'Adams, Harry'
'Brammer, Lee'

_publ_section_title
;
 Halometallate and halide ions: nucleophiles in competition for
 hydrogen bond and halogen bond formation in halopyridinium salts of
 mixed halide--halometallate anions
;
_journal_issue 57
_journal_name_full CrystEngComm
_journal_page_first 350
_journal_paper_doi 10.1039/b503858h
_journal_volume 7
_journal_year 2005
_chemical_formula_moiety '3(C5 H5 Cl N), 2(Cl4 Fe), Cl'
_chemical_formula_sum 'C15 H15 Cl12 Fe2 N3'
_chemical_formula_weight 774.40
_chemical_name_systematic
;
?
;
_space_group_IT_number 14
_symmetry_cell_setting monoclinic
_symmetry_space_group_name_Hall '-P 2yn'
_symmetry_space_group_name_H-M 'P 1 21/n 1'
_atom_sites_solution_hydrogens geom
_atom_sites_solution_primary direct
_atom_sites_solution_secondary difmap
_audit_creation_method SHELXL-97
_cell_angle_alpha 90.00
_cell_angle_beta 92.3890(10)
_cell_angle_gamma 90.00
_cell_formula_units_Z 4
_cell_length_a 14.5518(11)
_cell_length_b 13.7363(10)
_cell_length_c 14.6547(10)
_cell_measurement_reflns_used 14339
_cell_measurement_temperature 150(2)
_cell_measurement_theta_max 28.277
_cell_measurement_theta_min 2.5025
_cell_volume 2926.8(4)
_computing_cell_refinement 'Bruker Smart'
_computing_data_collection 'Bruker Smart'
_computing_data_reduction 'Bruker SHELTXL'
_computing_molecular_graphics 'Bruker SHELTXL'
_computing_publication_material 'Bruker SHELTXL'
_computing_structure_refinement 'SHELXL-97 (Sheldrick, 1997)'
_computing_structure_solution 'SHELXS-97 (Sheldrick, 1990)'
_diffrn_ambient_temperature 150(2)
_diffrn_measured_fraction_theta_full 0.977
_diffrn_measured_fraction_theta_max 0.977
_diffrn_measurement_device_type 'Bruker Smart 1000 CCD'
_diffrn_measurement_method \w-scans
_diffrn_radiation_monochromator graphite
_diffrn_radiation_source 'fine-focus sealed tube'
_diffrn_radiation_type MoK\a
_diffrn_radiation_wavelength 0.71073
_diffrn_reflns_av_R_equivalents 0.0885
_diffrn_reflns_av_sigmaI/netI 0.0496
_diffrn_reflns_limit_h_max 19
_diffrn_reflns_limit_h_min -19
_diffrn_reflns_limit_k_max 18
_diffrn_reflns_limit_k_min -18
_diffrn_reflns_limit_l_max 18
_diffrn_reflns_limit_l_min -19
_diffrn_reflns_number 30498
_diffrn_reflns_theta_full 28.33
_diffrn_reflns_theta_max 28.33
_diffrn_reflns_theta_min 1.93
_exptl_absorpt_coefficient_mu 2.099
_exptl_absorpt_correction_T_max 0.5532
_exptl_absorpt_correction_T_min 0.4727
_exptl_absorpt_correction_type multi-scan
_exptl_absorpt_process_details sadabs
_exptl_crystal_colour yellow
_exptl_crystal_density_diffrn 1.757
_exptl_crystal_density_method 'not measured'
_exptl_crystal_description prismatic
_exptl_crystal_F_000 1528
_exptl_crystal_size_max 0.42
_exptl_crystal_size_mid 0.42
_exptl_crystal_size_min 0.32
_refine_diff_density_max 0.585
_refine_diff_density_min -0.416
_refine_diff_density_rms 0.078
_refine_ls_extinction_method none
_refine_ls_goodness_of_fit_ref 1.031
_refine_ls_hydrogen_treatment constr
_refine_ls_matrix_type full
_refine_ls_number_parameters 289
_refine_ls_number_reflns 7143
_refine_ls_number_restraints 0
_refine_ls_restrained_S_all 1.031
_refine_ls_R_factor_all 0.0426
_refine_ls_R_factor_gt 0.0324
_refine_ls_shift/su_max 0.001
_refine_ls_shift/su_mean 0.000
_refine_ls_structure_factor_coef Fsqd
_refine_ls_weighting_details 'calc w=1/[\s^2^(Fo^2^)+(0.0442P)^2^+0.0000P] where P=(Fo^2^+2Fc^2^)/3'
_refine_ls_weighting_scheme calc
_refine_ls_wR_factor_gt 0.0843
_refine_ls_wR_factor_ref 0.0890
_reflns_number_gt 5759
_reflns_number_total 7143
_reflns_threshold_expression >2sigma(I)
_cod_data_source_file b503858h.txt
_cod_data_source_block ilb32m
_cod_depositor_comments
;
The following automatic conversions were performed:
'_symmetry_cell_setting' value 'Monoclinic' changed to 'monoclinic'
according to '/home/saulius/struct/CIF-dictionaries/cif_core.dic'
dictionary named 'cif_core.dic' version 2.4.1 from 2010-06-29.

Automatic conversion script
Id: cif_fix_enum 1527 2010-12-29 10:47:43Z saulius 
;
_cod_original_sg_symbol_H-M P2(1)/n
_cod_database_code 7203783

loop_
_symmetry_equiv_pos_as_xyz
'x, y, z'
'-x+1/2, y+1/2, -z+1/2'
'-x, -y, -z'
'x-1/2, -y-1/2, z-1/2'

loop_
_atom_site_label
_atom_site_type_symbol
_atom_site_fract_x
_atom_site_fract_y
_atom_site_fract_z
_atom_site_U_iso_or_equiv
_atom_site_adp_type
_atom_site_occupancy
_atom_site_symmetry_multiplicity
_atom_site_calc_flag
_atom_site_refinement_flags
_atom_site_disorder_assembly
_atom_site_disorder_group
Fe1 Fe 0.669100(19) -0.28469(2) 0.315047(19) 0.02850(8) Uani 1 1 d . . .
Cl1 Cl 0.67513(4) -0.29605(4) 0.46436(4) 0.04016(13) Uani 1 1 d . . .
Cl2 Cl 0.65255(4) -0.43262(4) 0.26065(4) 0.04469(14) Uani 1 1 d . . .
Cl3 Cl 0.79341(4) -0.21469(5) 0.26739(4) 0.05138(17) Uani 1 1 d . . .
Cl4 Cl 0.55291(4) -0.19127(4) 0.27327(4) 0.04165(14) Uani 1 1 d . . .
Fe2 Fe 0.828677(19) 0.21276(2) -0.372496(19) 0.02760(8) Uani 1 1 d . . .
Cl5 Cl 0.71605(4) 0.13114(4) -0.31461(4) 0.04097(14) Uani 1 1 d . . .
Cl6 Cl 0.82950(4) 0.36088(4) -0.31609(3) 0.03670(13) Uani 1 1 d . . .
Cl7 Cl 0.96068(4) 0.14289(4) -0.33575(4) 0.03906(13) Uani 1 1 d . . .
Cl8 Cl 0.80944(4) 0.22660(4) -0.52147(3) 0.03674(13) Uani 1 1 d . . .
Cl9 Cl 0.53703(3) 0.06678(4) 0.38078(3) 0.03179(12) Uani 1 1 d . . .
N11 N 0.59281(11) 0.03147(13) 0.17949(11) 0.0305(4) Uani 1 1 d . . .
H11 H 0.5866 0.0154 0.2370 0.037 Uiso 1 1 calc R . .
C12 C 0.55858(14) 0.11614(16) 0.14965(14) 0.0342(5) Uani 1 1 d . . .
H12 H 0.5291 0.1585 0.1905 0.041 Uiso 1 1 calc R . .
C13 C 0.56593(15) 0.14226(16) 0.05976(15) 0.0366(5) Uani 1 1 d . . .
H13 H 0.5410 0.2020 0.0375 0.044 Uiso 1 1 calc R . .
C14 C 0.61040(13) 0.07972(15) 0.00235(13) 0.0295(4) Uani 1 1 d . . .
Cl14 Cl 0.62143(4) 0.11015(4) -0.10984(3) 0.04240(14) Uani 1 1 d . . .
C15 C 0.64599(14) -0.00760(15) 0.03473(14) 0.0323(4) Uani 1 1 d . . .
H15 H 0.6763 -0.0509 -0.0046 0.039 Uiso 1 1 calc R . .
C16 C 0.63638(15) -0.03009(16) 0.12494(14) 0.0356(5) Uani 1 1 d . . .
H16 H 0.6606 -0.0895 0.1489 0.043 Uiso 1 1 calc R . .
N21 N 0.68639(11) -0.03959(13) 0.50295(12) 0.0344(4) Uani 1 1 d . . .
H21 H 0.6306 -0.0213 0.4850 0.041 Uiso 1 1 calc R . .
C22 C 0.75563(15) -0.02133(17) 0.44872(15) 0.0382(5) Uani 1 1 d . . .
H22 H 0.7441 0.0107 0.3919 0.046 Uiso 1 1 calc R . .
C23 C 0.84319(14) -0.04860(16) 0.47472(15) 0.0369(5) Uani 1 1 d . . .
H23 H 0.8931 -0.0359 0.4367 0.044 Uiso 1 1 calc R . .
C24 C 0.85714(13) -0.09498(15) 0.55763(14) 0.0303(4) Uani 1 1 d . . .
Cl24 Cl 0.96619(4) -0.12893(4) 0.59385(4) 0.04449(15) Uani 1 1 d . . .
C25 C 0.78442(14) -0.11373(17) 0.61251(14) 0.0363(5) Uani 1 1 d . . .
H25 H 0.7940 -0.1463 0.6693 0.044 Uiso 1 1 calc R . .
C26 C 0.69807(14) -0.08445(17) 0.58337(15) 0.0374(5) Uani 1 1 d . . .
H26 H 0.6469 -0.0960 0.6201 0.045 Uiso 1 1 calc R . .
N31 N 0.56921(11) 0.27677(14) 0.44866(12) 0.0341(4) Uani 1 1 d . . .
H31 H 0.5584 0.2285 0.4102 0.041 Uiso 1 1 calc R . .
C32 C 0.56898(14) 0.25866(17) 0.53834(15) 0.0354(5) Uani 1 1 d . . .
H32 H 0.5567 0.1947 0.5594 0.042 Uiso 1 1 calc R . .
C33 C 0.58643(14) 0.33195(16) 0.59988(15) 0.0356(5) Uani 1 1 d . . .
H33 H 0.5863 0.3197 0.6637 0.043 Uiso 1 1 calc R . .
C34 C 0.60416(13) 0.42405(16) 0.56726(14) 0.0323(4) Uani 1 1 d . . .
Cl34 Cl 0.62642(4) 0.51652(4) 0.64307(4) 0.04497(14) Uani 1 1 d . . .
C35 C 0.60330(15) 0.44154(17) 0.47367(15) 0.0368(5) Uani 1 1 d . . .
H35 H 0.6150 0.5048 0.4507 0.044 Uiso 1 1 calc R . .
C36 C 0.58512(15) 0.36516(17) 0.41541(15) 0.0382(5) Uani 1 1 d . . .
H36 H 0.5839 0.3753 0.3512 0.046 Uiso 1 1 calc R . .

loop_
_atom_site_aniso_label
_atom_site_aniso_U_11
_atom_site_aniso_U_22
_atom_site_aniso_U_33
_atom_site_aniso_U_23
_atom_site_aniso_U_13
_atom_site_aniso_U_12
Fe1 0.02927(15) 0.03059(16) 0.02543(15) 0.00262(12) -0.00146(11) 0.00017(12)
Cl1 0.0535(3) 0.0410(3) 0.0255(2) -0.0007(2) -0.0044(2) 0.0002(2)
Cl2 0.0668(4) 0.0355(3) 0.0315(3) -0.0039(2) -0.0019(3) 0.0022(3)
Cl3 0.0337(3) 0.0699(4) 0.0506(3) 0.0169(3) 0.0016(3) -0.0097(3)
Cl4 0.0353(3) 0.0426(3) 0.0472(3) 0.0182(3) 0.0033(2) 0.0063(2)
Fe2 0.02901(15) 0.03102(16) 0.02289(14) 0.00178(12) 0.00236(11) 0.00007(12)
Cl5 0.0374(3) 0.0471(3) 0.0387(3) 0.0102(2) 0.0056(2) -0.0070(2)
Cl6 0.0435(3) 0.0360(3) 0.0309(2) -0.0056(2) 0.0050(2) 0.0005(2)
Cl7 0.0332(3) 0.0406(3) 0.0434(3) 0.0084(2) 0.0006(2) 0.0045(2)
Cl8 0.0452(3) 0.0422(3) 0.0229(2) -0.0005(2) 0.0018(2) 0.0018(2)
Cl9 0.0322(2) 0.0390(3) 0.0240(2) -0.0009(2) -0.00080(18) 0.0047(2)
N11 0.0306(8) 0.0388(10) 0.0222(8) 0.0027(7) 0.0024(7) -0.0018(8)
C12 0.0320(10) 0.0412(12) 0.0295(10) -0.0054(10) 0.0015(8) 0.0030(9)
C13 0.0411(12) 0.0374(12) 0.0314(10) 0.0037(10) 0.0019(9) 0.0095(10)
C14 0.0302(9) 0.0356(11) 0.0224(9) 0.0012(8) -0.0023(8) -0.0023(9)
Cl14 0.0582(3) 0.0467(3) 0.0223(2) 0.0056(2) 0.0016(2) 0.0080(3)
C15 0.0364(10) 0.0314(10) 0.0292(10) -0.0006(9) 0.0041(9) 0.0029(9)
C16 0.0412(11) 0.0334(11) 0.0325(11) 0.0059(9) 0.0035(9) 0.0030(9)
N21 0.0284(8) 0.0360(10) 0.0382(10) -0.0071(8) -0.0053(7) 0.0053(7)
C22 0.0430(12) 0.0394(12) 0.0318(10) 0.0049(10) -0.0029(9) -0.0004(10)
C23 0.0331(10) 0.0403(12) 0.0378(11) 0.0052(10) 0.0064(9) -0.0018(9)
C24 0.0253(9) 0.0323(10) 0.0329(10) -0.0041(9) -0.0031(8) 0.0013(8)
Cl24 0.0281(2) 0.0454(3) 0.0591(4) 0.0000(3) -0.0084(2) 0.0047(2)
C25 0.0349(11) 0.0465(13) 0.0271(10) 0.0006(10) -0.0020(8) 0.0007(10)
C26 0.0298(10) 0.0496(14) 0.0331(11) -0.0019(10) 0.0038(9) 0.0005(10)
N31 0.0303(9) 0.0396(10) 0.0324(9) -0.0085(8) -0.0008(7) 0.0040(8)
C32 0.0329(10) 0.0376(11) 0.0357(11) 0.0025(10) 0.0005(9) -0.0028(9)
C33 0.0327(10) 0.0452(13) 0.0287(10) 0.0012(10) 0.0003(8) -0.0023(10)
C34 0.0253(9) 0.0403(12) 0.0312(10) -0.0053(9) 0.0000(8) 0.0028(9)
Cl34 0.0525(3) 0.0414(3) 0.0405(3) -0.0107(3) -0.0050(3) 0.0008(3)
C35 0.0424(12) 0.0353(11) 0.0332(11) 0.0027(10) 0.0067(9) 0.0056(10)
C36 0.0403(11) 0.0466(13) 0.0280(10) 0.0001(10) 0.0064(9) 0.0091(10)

loop_
_atom_type_symbol
_atom_type_description
_atom_type_scat_dispersion_real
_atom_type_scat_dispersion_imag
_atom_type_scat_source
C C 0.0033 0.0016 'International Tables Vol C Tables 4.2.6.8 and 6.1.1.4'
H H 0.0000 0.0000 'International Tables Vol C Tables 4.2.6.8 and 6.1.1.4'
N N 0.0061 0.0033 'International Tables Vol C Tables 4.2.6.8 and 6.1.1.4'
Cl Cl 0.1484 0.1585 'International Tables Vol C Tables 4.2.6.8 and 6.1.1.4'
Fe Fe 0.3463 0.8444 'International Tables Vol C Tables 4.2.6.8 and 6.1.1.4'

loop_
_geom_angle_atom_site_label_1
_geom_angle_atom_site_label_2
_geom_angle_atom_site_label_3
_geom_angle
_geom_angle_site_symmetry_1
_geom_angle_site_symmetry_3
_geom_angle_publ_flag
Cl3 Fe1 Cl4 106.99(3) . . ?
Cl3 Fe1 Cl1 110.53(3) . . ?
Cl4 Fe1 Cl1 108.61(2) . . ?
Cl3 Fe1 Cl2 111.77(3) . . ?
Cl4 Fe1 Cl2 111.70(3) . . ?
Cl1 Fe1 Cl2 107.23(2) . . ?
Cl5 Fe2 Cl7 110.08(2) . . ?
Cl5 Fe2 Cl6 108.76(2) . . ?
Cl7 Fe2 Cl6 108.78(2) . . ?
Cl5 Fe2 Cl8 111.30(2) . . ?
Cl7 Fe2 Cl8 110.83(2) . . ?
Cl6 Fe2 Cl8 106.99(2) . . ?
C12 N11 C16 122.32(18) . . ?
N11 C12 C13 120.0(2) . . ?
C12 C13 C14 118.6(2) . . ?
C13 C14 C15 120.57(19) . . ?
C13 C14 Cl14 119.89(16) . . ?
C15 C14 Cl14 119.55(16) . . ?
C16 C15 C14 118.35(19) . . ?
N11 C16 C15 120.2(2) . . ?
C22 N21 C26 122.81(18) . . ?
N21 C22 C23 120.1(2) . . ?
C22 C23 C24 118.3(2) . . ?
C23 C24 C25 120.75(19) . . ?
C23 C24 Cl24 119.87(16) . . ?
C25 C24 Cl24 119.38(16) . . ?
C26 C25 C24 118.6(2) . . ?
N21 C26 C25 119.5(2) . . ?
C36 N31 C32 122.4(2) . . ?
N31 C32 C33 120.2(2) . . ?
C32 C33 C34 118.6(2) . . ?
C33 C34 C35 120.3(2) . . ?
C33 C34 Cl34 119.28(17) . . ?
C35 C34 Cl34 120.38(18) . . ?
C36 C35 C34 118.4(2) . . ?
N31 C36 C35 120.1(2) . . ?

loop_
_geom_bond_atom_site_label_1
_geom_bond_atom_site_label_2
_geom_bond_distance
_geom_bond_site_symmetry_2
_geom_bond_publ_flag
Fe1 Cl3 2.1885(6) . ?
Fe1 Cl4 2.1895(6) . ?
Fe1 Cl1 2.1917(6) . ?
Fe1 Cl2 2.1924(6) . ?
Fe2 Cl5 2.1860(6) . ?
Fe2 Cl7 2.1942(6) . ?
Fe2 Cl6 2.1960(6) . ?
Fe2 Cl8 2.1977(6) . ?
N11 C12 1.332(3) . ?
N11 C16 1.341(3) . ?
C12 C13 1.374(3) . ?
C13 C14 1.382(3) . ?
C14 C15 1.383(3) . ?
C14 Cl14 1.710(2) . ?
C15 C16 1.370(3) . ?
N21 C22 1.333(3) . ?
N21 C26 1.334(3) . ?
C22 C23 1.367(3) . ?
C23 C24 1.379(3) . ?
C24 C25 1.380(3) . ?
C24 Cl24 1.7168(19) . ?
C25 C26 1.371(3) . ?
N31 C36 1.332(3) . ?
N31 C32 1.338(3) . ?
C32 C33 1.368(3) . ?
C33 C34 1.381(3) . ?
C34 C35 1.392(3) . ?
C34 Cl34 1.709(2) . ?
C35 C36 1.371(3) . ?

loop_
_geom_torsion_atom_site_label_1
_geom_torsion_atom_site_label_2
_geom_torsion_atom_site_label_3
_geom_torsion_atom_site_label_4
_geom_torsion
_geom_torsion_site_symmetry_1
_geom_torsion_site_symmetry_2
_geom_torsion_site_symmetry_3
_geom_torsion_site_symmetry_4
_geom_torsion_publ_flag
C16 N11 C12 C13 1.1(3) . . . . ?
N11 C12 C13 C14 -0.9(3) . . . . ?
C12 C13 C14 C15 0.5(3) . . . . ?
C12 C13 C14 Cl14 -179.63(17) . . . . ?
C13 C14 C15 C16 -0.3(3) . . . . ?
Cl14 C14 C15 C16 179.86(17) . . . . ?
C12 N11 C16 C15 -0.9(3) . . . . ?
C14 C15 C16 N11 0.5(3) . . . . ?
C26 N21 C22 C23 -0.2(3) . . . . ?
N21 C22 C23 C24 0.1(3) . . . . ?
C22 C23 C24 C25 0.3(3) . . . . ?
C22 C23 C24 Cl24 -179.04(17) . . . . ?
C23 C24 C25 C26 -0.6(3) . . . . ?
Cl24 C24 C25 C26 178.75(17) . . . . ?
C22 N21 C26 C25 -0.1(3) . . . . ?
C24 C25 C26 N21 0.5(3) . . . . ?
C36 N31 C32 C33 -0.7(3) . . . . ?
N31 C32 C33 C34 -0.1(3) . . . . ?
C32 C33 C34 C35 0.6(3) . . . . ?
C32 C33 C34 Cl34 -179.83(16) . . . . ?
C33 C34 C35 C36 -0.4(3) . . . . ?
Cl34 C34 C35 C36 -179.99(16) . . . . ?
C32 N31 C36 C35 0.9(3) . . . . ?
C34 C35 C36 N31 -0.3(3) . . . . ?
